data_1572124
loop_
_publ_author_name
'Seki, Tomohiro'
'Kobayashi, Shiori'
'Ishikawa, Rintaro'
'Yano, Keigo'
'Matsuo, Takumi'
'Hayashi, Shotaro'

_publ_section_title
;
 Preparation of intrinsically fragile bent crystals.
;
_journal_issue 31
_journal_name_full 'Chemical science'
_journal_page_first 12258
_journal_page_last 12263
_journal_paper_doi 10.1039/d4sc02918f
_journal_volume 15
_journal_year 2024
_chemical_formula_moiety 'C15 H12 F3 N O2'
_chemical_formula_sum 'C15 H12 F3 N O2'
_chemical_formula_weight 295.26
_space_group_crystal_system triclinic
_space_group_IT_number 2
_space_group_name_Hall '-P 1'
_space_group_name_H-M_alt 'P -1'
_atom_sites_solution_hydrogens geom
_atom_sites_solution_primary dual
_audit_creation_date 2023-11-28
_audit_creation_method
;
Olex2 1.5
(compiled 2023.08.24 svn.re1ec1418 for OlexSys, GUI svn.r6817)
;
_audit_update_record
;
2024-04-24 deposited with the CCDC.	2024-07-08 downloaded from the CCDC.
;
_cell_angle_alpha 82.822(5)
_cell_angle_beta 80.835(6)
_cell_angle_gamma 65.136(7)
_cell_formula_units_Z 2
_cell_length_a 6.6355(5)
_cell_length_b 7.3234(5)
_cell_length_c 15.7183(10)
_cell_measurement_reflns_used 4225
_cell_measurement_temperature 173.00(10)
_cell_measurement_theta_max 77.2210
_cell_measurement_theta_min 2.8600
_cell_volume 682.74(9)
_computing_cell_refinement 'CrysAlisPro 1.171.41.102a (Rigaku OD, 2021)'
_computing_data_collection 'CrysAlisPro 1.171.41.102a (Rigaku OD, 2021)'
_computing_data_reduction 'CrysAlisPro 1.171.41.102a (Rigaku OD, 2021)'
_computing_molecular_graphics 'Olex2 1.5 (Dolomanov et al., 2009)'
_computing_publication_material 'Olex2 1.5 (Dolomanov et al., 2009)'
_computing_structure_refinement 'SHELXL 2018/3 (Sheldrick, 2015)'
_computing_structure_solution 'SHELXT 2018/2 (Sheldrick, 2018)'
_diffrn_ambient_environment N~2~
_diffrn_ambient_temperature 173.00(10)
_diffrn_detector 'Hybrid Pixel Array Detector'
_diffrn_detector_area_resol_mean 10.0000
_diffrn_detector_type HyPix
_diffrn_measured_fraction_theta_full 0.978
_diffrn_measured_fraction_theta_max 0.925
_diffrn_measurement_details
;
List of Runs (angles in degrees, time in seconds):

  # Type    Start    End  Width  t~exp~   \w     \q     \k     \f   Frames
#--------------------------------------------------------------------------
  1  \w     95.00 121.00   0.50    0.09    --  108.21  57.00   0.00   52
  2  \w    142.00 170.00   0.50    0.09    --  108.21  57.00   0.00   56
  3  \w     93.00 167.00   0.50    0.09    --  108.21  19.00   0.00  148
  4  \w     98.00 137.00   0.50    0.09    --  108.21  38.00 -60.00   78
  5  \w    142.00 171.00   0.50    0.09    --  108.21  38.00 -60.00   58
  6  \w     89.00 118.00   0.50    0.05    --   47.23 125.00   0.00   58
  7  \w     64.00 115.00   0.50    0.05    --   47.23 145.00 100.00  102
  8  \w     91.00 116.00   0.50    0.09    --  108.21 145.00 100.00   50
  9  \w     94.00 119.00   0.50    0.05    --   47.23 127.00 -68.00   50
 10  \w     98.00 133.00   0.50    0.09    --  108.21 127.00 -68.00   70
 11  \w     47.00 103.00   0.50    0.09    --  108.21 -77.00  90.00  112
 12  \w     67.00 103.00   0.50    0.09    --  108.21 -77.00  30.00   72
 13  \w     37.00  63.00   0.50    0.09    --  108.21 -57.00   0.00   52
 14  \w     36.00  61.00   0.50    0.09    --  108.21 -57.00 -90.00   50
 15  \w     43.00  88.00   0.50    0.09    --  108.21 -77.00-150.00   90
 16  \w     37.00  93.00   0.50    0.09    --  108.21 -77.00-120.00  112
 17  \w    -20.00  24.00   0.50    0.05    --   47.23 -19.00-150.00   88
 18  \w    -28.00  25.00   0.50    0.05    --   47.23 -19.00  90.00  106
 19  \w     40.00  65.00   0.50    0.09    --  108.21 -57.00  90.00   50
 20  \w     40.00  65.00   0.50    0.09    --  108.21 -57.00 150.00   50
 21  \w     45.00  70.00   0.50    0.05    --   47.23-145.00  47.00   50
 22  \w     60.00 102.00   0.50    0.09    --  108.21-145.00  47.00   84
 23  \w     77.00 102.00   0.50    0.09    --  108.21-127.00-144.00   50
 24  \w     38.00  63.00   0.50    0.05    --   47.23-127.00-144.00   50
 25  \w    -25.00  27.00   0.50    0.05    --  -47.23  19.00  60.00  104
 26  \w     -1.00  27.00   0.50    0.05    --  -47.23  38.00 120.00   56
 27  \w    -42.00 -10.00   0.50    0.05    --  -47.23  38.00 120.00   64
 28  \w   -112.00 -39.00   0.50    0.09    -- -106.00 127.00 -68.00  146
 29  \w    -96.00 -45.00   0.50    0.05    --  -47.23 127.00 -68.00  102
 30  \w   -110.00 -33.00   0.50    0.09    -- -106.00 125.00   0.00  154
 31  \w   -104.00 -79.00   0.50    0.09    -- -106.00 145.00 100.00   50
 32  \w   -101.00 -62.00   0.50    0.05    --  -47.23 145.00 100.00   78
 33  \w    -60.00 -35.00   0.50    0.09    -- -106.00  57.00 -30.00   50
 34  \w    -65.00 -37.00   0.50    0.09    -- -106.00  57.00-120.00   56
 35  \w    -66.00 -41.00   0.50    0.09    -- -106.00  57.00  90.00   50
 36  \w    -64.00 -34.00   0.50    0.09    -- -106.00  57.00 120.00   60
 37  \w   -172.00 -93.00   0.50    0.09    -- -106.00 -38.00 120.00  158
 38  \w   -177.00-101.00   0.50    0.09    -- -106.00 -38.00  90.00  152
 39  \w   -177.00-149.00   0.50    0.09    -- -106.00 -38.00-120.00   56
 40  \w   -132.00-107.00   0.50    0.09    -- -106.00 -38.00-120.00   50
 41  \w   -120.00 -95.00   0.50    0.05    --  -47.23-127.00-144.00   50
 42  \w   -149.00-124.00   0.50    0.09    -- -106.00-127.00-144.00   50
 43  \w   -110.00 -60.00   0.50    0.05    --  -47.23-145.00  47.00  100
 44  \w   -127.00 -97.00   0.50    0.09    -- -106.00-145.00  47.00   60
;
_diffrn_measurement_device 'four-circle diffractometer'
_diffrn_measurement_device_type 'XtaLAB Synergy, Single source at home/near, HyPix'
_diffrn_measurement_method '\w scans'
_diffrn_orient_matrix_type 'CrysAlisPro convention (1999,Acta A55,543-557)'
_diffrn_orient_matrix_UB_11 0.1288884000
_diffrn_orient_matrix_UB_12 -0.2242416000
_diffrn_orient_matrix_UB_13 0.0274036000
_diffrn_orient_matrix_UB_21 -0.0554677000
_diffrn_orient_matrix_UB_22 0.0507737000
_diffrn_orient_matrix_UB_23 0.0954553000
_diffrn_orient_matrix_UB_31 -0.2161579000
_diffrn_orient_matrix_UB_32 -0.0334579000
_diffrn_orient_matrix_UB_33 0.0059095000
_diffrn_radiation_monochromator mirror
_diffrn_radiation_probe x-ray
_diffrn_radiation_type 'Cu K\a'
_diffrn_radiation_wavelength 1.54184
_diffrn_reflns_av_R_equivalents 0.0383
_diffrn_reflns_av_unetI/netI 0.0351
_diffrn_reflns_Laue_measured_fraction_full 0.978
_diffrn_reflns_Laue_measured_fraction_max 0.925
_diffrn_reflns_limit_h_max 5
_diffrn_reflns_limit_h_min -7
_diffrn_reflns_limit_k_max 9
_diffrn_reflns_limit_k_min -9
_diffrn_reflns_limit_l_max 19
_diffrn_reflns_limit_l_min -19
_diffrn_reflns_number 6755
_diffrn_reflns_point_group_measured_fraction_full 0.978
_diffrn_reflns_point_group_measured_fraction_max 0.925
_diffrn_reflns_theta_full 67.684
_diffrn_reflns_theta_max 76.477
_diffrn_reflns_theta_min 2.854
_diffrn_source 'micro-focus sealed X-ray tube'
_diffrn_source_type 'PhotonJet (Cu) X-ray Source'
_exptl_absorpt_coefficient_mu 1.064
_exptl_absorpt_correction_T_max 1.00000
_exptl_absorpt_correction_T_min 0.59321
_exptl_absorpt_correction_type multi-scan
_exptl_absorpt_process_details
;
CrysAlisPro 1.171.41.102a (Rigaku Oxford Diffraction, 2021)
Empirical absorption correction using spherical harmonics,
implemented in SCALE3 ABSPACK scaling algorithm.
;
_exptl_crystal_density_diffrn 1.436
_exptl_crystal_description plate
_exptl_crystal_F_000 304
_exptl_crystal_size_max 0.5
_exptl_crystal_size_mid 0.33
_exptl_crystal_size_min 0.1
_refine_diff_density_max 0.271
_refine_diff_density_min -0.377
_refine_diff_density_rms 0.083
_refine_ls_extinction_method none
_refine_ls_goodness_of_fit_ref 1.084
_refine_ls_hydrogen_treatment constr
_refine_ls_matrix_type full
_refine_ls_number_parameters 192
_refine_ls_number_reflns 2658
_refine_ls_number_restraints 0
_refine_ls_restrained_S_all 1.084
_refine_ls_R_factor_all 0.0666
_refine_ls_R_factor_gt 0.0614
_refine_ls_shift/su_max 0.000
_refine_ls_shift/su_mean 0.000
_refine_ls_structure_factor_coef Fsqd
_refine_ls_weighting_details 'w=1/[\s^2^(Fo^2^)+(0.1315P)^2^+0.0951P] where P=(Fo^2^+2Fc^2^)/3'
_refine_ls_weighting_scheme calc
_refine_ls_wR_factor_gt 0.1776
_refine_ls_wR_factor_ref 0.1873
_reflns_Friedel_coverage 0.000
_reflns_number_gt 2303
_reflns_number_total 2658
_reflns_threshold_expression 'I > 2\s(I)'
_cod_data_source_file d4sc02918f3.cif
_cod_data_source_block ffa4ch3-2wb-231128_auto
_cod_depositor_comments 'Adding full bibliography for 1572123--1572125.cif.'
_cod_database_code 1572124
_shelx_shelxl_version_number 2018/3
_chemical_oxdiff_formula CHONF
_shelx_space_group_comment
;
The symmetry employed for this shelxl refinement is uniquely defined
by the following loop, which should always be used as a source of
symmetry information in preference to the above space-group names.
They are only intended as comments.
;
_olex2_refinement_description
;
1. Fixed Uiso
 At 1.2 times of:
  All C(H) groups, All N(H) groups
 At 1.5 times of:
  All C(H,H,H) groups, All O(H) groups
2.a Aromatic/amide H refined with riding coordinates:
 N006(H006), C00B(H00B), C00D(H00D), C00E(H00E), C00F(H00F), C00H(H00H),
 C00I(H00I), C00J(H00J)
2.b Idealised Me refined as rotating group:
 C00L(H00A,H00C,H00G)
2.c Idealised tetrahedral OH refined as rotating group:
 O002(H002)
;
_olex2_submission_special_instructions 'No special instructions were received'
_oxdiff_exptl_absorpt_empirical_details
;
Empirical correction (ABSPACK) includes:
- Absorption correction using spherical harmonics
- Frame scaling
;
_oxdiff_exptl_absorpt_empirical_full_max 2.057
_oxdiff_exptl_absorpt_empirical_full_min 0.445

loop_
_space_group_symop_operation_xyz
'x, y, z'
'-x, -y, -z'

loop_
_atom_site_label
_atom_site_type_symbol
_atom_site_fract_x
_atom_site_fract_y
_atom_site_fract_z
_atom_site_U_iso_or_equiv
_atom_site_adp_type
_atom_site_occupancy
_atom_site_site_symmetry_order
_atom_site_calc_flag
_atom_site_refinement_flags_posn
_atom_site_refinement_flags_adp
_atom_site_refinement_flags_occupancy
_atom_site_disorder_assembly
_atom_site_disorder_group
O001 O 0.13949(19) 0.08124(17) 0.92083(8) 0.0320(3) Uani 1 1 d . . . . .
O002 O 0.27601(19) -0.20232(17) 1.00458(8) 0.0342(3) Uani 1 1 d . . . . .
H002 H 0.141662 -0.159185 1.026476 0.051 Uiso 1 1 calc R U . . .
F003 F 0.0409(2) 0.87967(19) 0.58804(9) 0.0578(4) Uani 1 1 d . . . . .
F004 F 0.3104(2) 0.7211(2) 0.49384(8) 0.0661(5) Uani 1 1 d . . . . .
F005 F 0.0854(3) 0.5901(2) 0.55555(11) 0.0767(5) Uani 1 1 d . . . . .
N006 N 0.4241(2) 0.1806(2) 0.80666(10) 0.0340(4) Uani 1 1 d . . . . .
H006 H 0.285157 0.193092 0.819737 0.041 Uiso 1 1 calc R U . . .
C007 C 0.3016(3) -0.0716(2) 0.94284(10) 0.0262(4) Uani 1 1 d . . . . .
C008 C 0.5322(3) -0.1227(2) 0.90318(10) 0.0258(4) Uani 1 1 d . . . . .
C009 C 0.4573(3) 0.3410(2) 0.75524(11) 0.0288(4) Uani 1 1 d . . . . .
C00A C 0.5876(3) 0.0074(2) 0.83812(11) 0.0270(4) Uani 1 1 d . . . . .
C00B C 0.3307(3) 0.4301(2) 0.68733(12) 0.0311(4) Uani 1 1 d . . . . .
H00B H 0.234035 0.375742 0.673109 0.037 Uiso 1 1 calc R U . . .
C00C C 0.3446(3) 0.5990(2) 0.63992(11) 0.0326(4) Uani 1 1 d . . . . .
C00D C 0.7033(3) -0.3032(2) 0.93119(11) 0.0298(4) Uani 1 1 d . . . . .
H00D H 0.665933 -0.390336 0.974462 0.036 Uiso 1 1 calc R U . . .
C00E C 0.6004(3) 0.4195(2) 0.77406(12) 0.0318(4) Uani 1 1 d . . . . .
H00E H 0.688118 0.359904 0.820439 0.038 Uiso 1 1 calc R U . . .
C00F C 0.9773(3) -0.2272(2) 0.83429(12) 0.0322(4) Uani 1 1 d . . . . .
H00F H 1.129343 -0.261491 0.811616 0.039 Uiso 1 1 calc R U . . .
C00G C 0.4877(3) 0.6809(2) 0.65784(12) 0.0348(4) Uani 1 1 d . . . . .
C00H C 0.8142(3) -0.0510(2) 0.80438(12) 0.0305(4) Uani 1 1 d . . . . .
H00H H 0.854947 0.032603 0.760256 0.037 Uiso 1 1 calc R U . . .
C00I C 0.9227(3) -0.3561(2) 0.89742(12) 0.0321(4) Uani 1 1 d . . . . .
H00I H 1.036000 -0.478870 0.916785 0.038 Uiso 1 1 calc R U . . .
C00J C 0.6157(3) 0.5855(3) 0.72506(13) 0.0347(4) Uani 1 1 d . . . . .
H00J H 0.717369 0.635669 0.737971 0.042 Uiso 1 1 calc R U . . .
C00K C 0.1975(3) 0.6953(3) 0.56944(13) 0.0445(5) Uani 1 1 d . . . . .
C00L C 0.5088(4) 0.8646(3) 0.60909(16) 0.0515(6) Uani 1 1 d . . . . .
H00A H 0.587352 0.829620 0.551182 0.077 Uiso 1 1 calc R U . . .
H00C H 0.593400 0.911234 0.640143 0.077 Uiso 1 1 calc R U . . .
H00G H 0.359408 0.971974 0.604308 0.077 Uiso 1 1 calc R U . . .

loop_
_atom_site_aniso_label
_atom_site_aniso_U_11
_atom_site_aniso_U_22
_atom_site_aniso_U_33
_atom_site_aniso_U_23
_atom_site_aniso_U_13
_atom_site_aniso_U_12
O001 0.0261(6) 0.0278(6) 0.0392(7) 0.0064(5) -0.0020(5) -0.0111(5)
O002 0.0291(6) 0.0316(6) 0.0369(7) 0.0103(5) -0.0003(5) -0.0121(5)
F003 0.0470(7) 0.0500(7) 0.0500(8) 0.0083(6) -0.0088(6) 0.0039(5)
F004 0.0692(9) 0.0703(9) 0.0288(7) 0.0091(6) -0.0045(6) -0.0033(7)
F005 0.0903(12) 0.0727(10) 0.0782(11) 0.0153(8) -0.0539(9) -0.0344(9)
N006 0.0265(7) 0.0263(7) 0.0445(9) 0.0091(6) -0.0002(6) -0.0108(6)
C007 0.0290(8) 0.0240(7) 0.0285(8) 0.0002(6) -0.0034(6) -0.0140(6)
C008 0.0270(8) 0.0231(7) 0.0277(9) -0.0008(6) -0.0023(7) -0.0113(6)
C009 0.0291(8) 0.0217(7) 0.0301(9) 0.0019(6) 0.0033(6) -0.0084(6)
C00A 0.0271(8) 0.0230(7) 0.0309(8) -0.0015(6) -0.0008(6) -0.0111(6)
C00B 0.0289(8) 0.0275(8) 0.0344(9) -0.0026(6) -0.0012(7) -0.0098(6)
C00C 0.0343(9) 0.0287(8) 0.0268(9) 0.0009(6) 0.0002(7) -0.0073(7)
C00D 0.0316(8) 0.0256(7) 0.0303(9) 0.0014(6) -0.0033(6) -0.0109(6)
C00E 0.0355(9) 0.0273(8) 0.0308(9) 0.0045(6) -0.0054(7) -0.0123(6)
C00F 0.0262(8) 0.0322(8) 0.0360(9) -0.0069(7) 0.0010(7) -0.0101(6)
C00G 0.0384(9) 0.0273(8) 0.0329(9) 0.0051(7) 0.0021(7) -0.0119(7)
C00H 0.0295(8) 0.0268(8) 0.0332(9) -0.0016(6) 0.0039(7) -0.0123(6)
C00I 0.0292(8) 0.0272(8) 0.0345(9) -0.0005(6) -0.0056(7) -0.0062(6)
C00J 0.0371(9) 0.0300(8) 0.0407(10) 0.0018(7) -0.0040(7) -0.0185(7)
C00K 0.0463(11) 0.0418(10) 0.0373(11) 0.0036(8) -0.0098(8) -0.0100(8)
C00L 0.0573(13) 0.0399(10) 0.0545(13) 0.0181(9) -0.0046(10) -0.0236(9)

loop_
_atom_type_symbol
_atom_type_description
_atom_type_scat_dispersion_real
_atom_type_scat_dispersion_imag
_atom_type_scat_source
C C 0.0181 0.0091 'International Tables Vol C Tables 4.2.6.8 and 6.1.1.4'
H H 0.0000 0.0000 'International Tables Vol C Tables 4.2.6.8 and 6.1.1.4'
F F 0.0727 0.0534 'International Tables Vol C Tables 4.2.6.8 and 6.1.1.4'
N N 0.0311 0.0180 'International Tables Vol C Tables 4.2.6.8 and 6.1.1.4'
O O 0.0492 0.0322 'International Tables Vol C Tables 4.2.6.8 and 6.1.1.4'

loop_
_geom_angle_atom_site_label_1
_geom_angle_atom_site_label_2
_geom_angle_atom_site_label_3
_geom_angle
_geom_angle_site_symmetry_1
_geom_angle_site_symmetry_3
_geom_angle_publ_flag
C007 O002 H002 109.5 . . ?
C009 N006 H006 116.8 . . ?
C00A N006 H006 116.8 . . ?
C00A N006 C009 126.39(14) . . ?
O001 C007 O002 121.36(14) . . ?
O001 C007 C008 123.72(14) . . ?
O002 C007 C008 114.92(13) . . ?
C00A C008 C007 121.50(14) . . ?
C00D C008 C007 119.18(14) . . ?
C00D C008 C00A 119.31(15) . . ?
C00B C009 N006 118.53(15) . . ?
C00E C009 N006 122.12(16) . . ?
C00E C009 C00B 119.21(15) . . ?
N006 C00A C008 120.93(14) . . ?
N006 C00A C00H 121.04(15) . . ?
C00H C00A C008 117.97(14) . . ?
C009 C00B H00B 119.9 . . ?
C009 C00B C00C 120.22(16) . . ?
C00C C00B H00B 119.9 . . ?
C00B C00C C00G 121.55(16) . . ?
C00B C00C C00K 118.32(17) . . ?
C00G C00C C00K 120.11(16) . . ?
C008 C00D H00D 119.2 . . ?
C00I C00D C008 121.52(16) . . ?
C00I C00D H00D 119.2 . . ?
C009 C00E H00E 120.1 . . ?
C009 C00E C00J 119.84(16) . . ?
C00J C00E H00E 120.1 . . ?
C00H C00F H00F 119.5 . . ?
C00H C00F C00I 120.97(16) . . ?
C00I C00F H00F 119.5 . . ?
C00C C00G C00L 123.94(17) . . ?
C00J C00G C00C 116.75(15) . . ?
C00J C00G C00L 119.31(18) . . ?
C00A C00H H00H 119.5 . . ?
C00F C00H C00A 121.08(16) . . ?
C00F C00H H00H 119.5 . . ?
C00D C00I C00F 119.13(15) . . ?
C00D C00I H00I 120.4 . . ?
C00F C00I H00I 120.4 . . ?
C00E C00J C00G 122.39(16) . . ?
C00E C00J H00J 118.8 . . ?
C00G C00J H00J 118.8 . . ?
F003 C00K C00C 112.05(17) . . ?
F004 C00K F003 105.81(16) . . ?
F004 C00K C00C 113.04(17) . . ?
F005 C00K F003 105.56(18) . . ?
F005 C00K F004 107.02(18) . . ?
F005 C00K C00C 112.79(17) . . ?
C00G C00L H00A 109.5 . . ?
C00G C00L H00C 109.5 . . ?
C00G C00L H00G 109.5 . . ?
H00A C00L H00C 109.5 . . ?
H00A C00L H00G 109.5 . . ?
H00C C00L H00G 109.5 . . ?

loop_
_geom_bond_atom_site_label_1
_geom_bond_atom_site_label_2
_geom_bond_distance
_geom_bond_site_symmetry_2
_geom_bond_publ_flag
O001 C007 1.2405(19) . ?
O002 H002 0.8400 . ?
O002 C007 1.319(2) . ?
F003 C00K 1.345(2) . ?
F004 C00K 1.337(3) . ?
F005 C00K 1.331(3) . ?
N006 H006 0.8800 . ?
N006 C009 1.416(2) . ?
N006 C00A 1.374(2) . ?
C007 C008 1.464(2) . ?
C008 C00A 1.421(2) . ?
C008 C00D 1.408(2) . ?
C009 C00B 1.386(2) . ?
C009 C00E 1.382(3) . ?
C00A C00H 1.409(2) . ?
C00B H00B 0.9500 . ?
C00B C00C 1.392(2) . ?
C00C C00G 1.395(3) . ?
C00C C00K 1.499(3) . ?
C00D H00D 0.9500 . ?
C00D C00I 1.372(2) . ?
C00E H00E 0.9500 . ?
C00E C00J 1.388(2) . ?
C00F H00F 0.9500 . ?
C00F C00H 1.376(2) . ?
C00F C00I 1.395(3) . ?
C00G C00J 1.389(3) . ?
C00G C00L 1.511(2) . ?
C00H H00H 0.9500 . ?
C00I H00I 0.9500 . ?
C00J H00J 0.9500 . ?
C00L H00A 0.9800 . ?
C00L H00C 0.9800 . ?
C00L H00G 0.9800 . ?

loop_
_geom_torsion_atom_site_label_1
_geom_torsion_atom_site_label_2
_geom_torsion_atom_site_label_3
_geom_torsion_atom_site_label_4
_geom_torsion
_geom_torsion_site_symmetry_1
_geom_torsion_site_symmetry_2
_geom_torsion_site_symmetry_3
_geom_torsion_site_symmetry_4
_geom_torsion_publ_flag
O001 C007 C008 C00A 3.0(3) . . . . ?
O001 C007 C008 C00D -178.07(15) . . . . ?
O002 C007 C008 C00A -177.49(14) . . . . ?
O002 C007 C008 C00D 1.5(2) . . . . ?
N006 C009 C00B C00C 174.55(14) . . . . ?
N006 C009 C00E C00J -175.67(15) . . . . ?
N006 C00A C00H C00F -178.28(16) . . . . ?
C007 C008 C00A N006 -3.8(3) . . . . ?
C007 C008 C00A C00H 178.84(14) . . . . ?
C007 C008 C00D C00I -178.64(15) . . . . ?
C008 C00A C00H C00F -0.9(3) . . . . ?
C008 C00D C00I C00F 0.4(3) . . . . ?
C009 N006 C00A C008 166.83(16) . . . . ?
C009 N006 C00A C00H -15.9(3) . . . . ?
C009 C00B C00C C00G 1.2(3) . . . . ?
C009 C00B C00C C00K -177.51(15) . . . . ?
C009 C00E C00J C00G 1.5(3) . . . . ?
C00A N006 C009 C00B 139.41(18) . . . . ?
C00A N006 C009 C00E -44.9(2) . . . . ?
C00A C008 C00D C00I 0.3(3) . . . . ?
C00B C009 C00E C00J 0.0(3) . . . . ?
C00B C00C C00G C00J 0.2(3) . . . . ?
C00B C00C C00G C00L -179.56(17) . . . . ?
C00B C00C C00K F003 112.37(19) . . . . ?
C00B C00C C00K F004 -128.17(19) . . . . ?
C00B C00C C00K F005 -6.6(3) . . . . ?
C00C C00G C00J C00E -1.5(3) . . . . ?
C00D C008 C00A N006 177.29(15) . . . . ?
C00D C008 C00A C00H -0.1(2) . . . . ?
C00E C009 C00B C00C -1.3(2) . . . . ?
C00G C00C C00K F003 -66.4(2) . . . . ?
C00G C00C C00K F004 53.1(2) . . . . ?
C00G C00C C00K F005 174.69(18) . . . . ?
C00H C00F C00I C00D -1.4(3) . . . . ?
C00I C00F C00H C00A 1.7(3) . . . . ?
C00K C00C C00G C00J 178.85(16) . . . . ?
C00K C00C C00G C00L -0.9(3) . . . . ?
C00L C00G C00J C00E 178.24(17) . . . . ?
